data_7242523
loop_
_publ_author_name
'Sun, Shuang-Li'
'Sun, Xi-Yu'
'Sun, Qian'
'Gao, En-Qing'

_publ_section_title
;
 Highly efficient fluorescent chemosensor for nitro antibiotic detection
 based on luminescent coordination polymers with
 2,6-di(4-carboxyphenyl)pyrazine
;
_journal_issue 17
_journal_name_full CrystEngComm
_journal_page_first 3167
_journal_page_last 3174
_journal_paper_doi 10.1039/D1CE00245G
_journal_volume 23
_journal_year 2021
_chemical_formula_sum 'C21 H19 N3 O6 Zn'
_chemical_formula_weight 474.76
_chemical_name_common Cp-1
_chemical_name_systematic 1
_space_group_crystal_system triclinic
_space_group_IT_number 2
_space_group_name_Hall '-P 1'
_space_group_name_H-M_alt 'P -1'
_atom_sites_solution_hydrogens mixed
_audit_creation_method SHELXL-2014/7
_audit_update_record
;
2020-12-31 deposited with the CCDC.	2021-03-25 downloaded from the CCDC.
;
_cell_angle_alpha 98.770(2)
_cell_angle_beta 112.985(2)
_cell_angle_gamma 106.117(2)
_cell_formula_units_Z 2
_cell_length_a 9.6073(2)
_cell_length_b 10.1391(3)
_cell_length_c 11.8289(3)
_cell_measurement_reflns_used 16555
_cell_measurement_temperature 293(2)
_cell_measurement_theta_max 74.1950
_cell_measurement_theta_min 4.2320
_cell_volume 973.74(5)
_computing_cell_refinement 'CrysAlisPro 1.171.39.32a (Rigaku OD, 2017)'
_computing_data_collection 'CrysAlisPro 1.171.39.32a (Rigaku OD, 2017)'
_computing_data_reduction 'CrysAlisPro 1.171.39.32a (Rigaku OD, 2017)'
_computing_molecular_graphics 'Olex2 (Dolomanov et al., 2009)'
_computing_publication_material 'Olex2 (Dolomanov et al., 2009)'
_computing_structure_refinement 'SHELXL-2014/7 (Sheldrick, 2014)'
_computing_structure_solution 'ShelXT (Sheldrick, 2015)'
_diffrn_ambient_temperature 293(2)
_diffrn_measured_fraction_theta_full 0.996
_diffrn_measured_fraction_theta_max 0.996
_diffrn_measurement_device_type 'XtaLAB AFC12 (RINC): Kappa dual home/near'
_diffrn_measurement_method '\w scans'
_diffrn_radiation_type CuK\a
_diffrn_radiation_wavelength 1.54184
_diffrn_reflns_av_R_equivalents 0.0288
_diffrn_reflns_av_unetI/netI 0.0169
_diffrn_reflns_Laue_measured_fraction_full 0.996
_diffrn_reflns_Laue_measured_fraction_max 0.996
_diffrn_reflns_limit_h_max 11
_diffrn_reflns_limit_h_min -11
_diffrn_reflns_limit_k_max 12
_diffrn_reflns_limit_k_min -12
_diffrn_reflns_limit_l_max 14
_diffrn_reflns_limit_l_min -14
_diffrn_reflns_number 20953
_diffrn_reflns_point_group_measured_fraction_full 0.996
_diffrn_reflns_point_group_measured_fraction_max 0.996
_diffrn_reflns_theta_full 67.072
_diffrn_reflns_theta_max 67.072
_diffrn_reflns_theta_min 4.249
_exptl_absorpt_coefficient_mu 2.163
_exptl_absorpt_correction_type multi-scan
_exptl_crystal_colour colorless
_exptl_crystal_density_diffrn 1.619
_exptl_crystal_description block
_exptl_crystal_F_000 488
_exptl_crystal_preparation Luminescent
_exptl_crystal_size_max 0.450
_exptl_crystal_size_mid 0.360
_exptl_crystal_size_min 0.200
_exptl_transmission_factor_max 0.4
_exptl_transmission_factor_min 0.2
_refine_diff_density_max 0.438
_refine_diff_density_min -0.502
_refine_diff_density_rms 0.089
_refine_ls_extinction_method none
_refine_ls_goodness_of_fit_ref 1.068
_refine_ls_hydrogen_treatment mixed
_refine_ls_matrix_type full
_refine_ls_number_parameters 340
_refine_ls_number_reflns 3452
_refine_ls_number_restraints 0
_refine_ls_restrained_S_all 1.068
_refine_ls_R_factor_all 0.0305
_refine_ls_R_factor_gt 0.0301
_refine_ls_shift/su_max 0.001
_refine_ls_shift/su_mean 0.000
_refine_ls_structure_factor_coef Fsqd
_refine_ls_weighting_details 'w=1/[\s^2^(Fo^2^)+(0.0407P)^2^+1.0121P] where P=(Fo^2^+2Fc^2^)/3'
_refine_ls_weighting_scheme calc
_refine_ls_wR_factor_gt 0.0789
_refine_ls_wR_factor_ref 0.0792
_reflns_Friedel_coverage 0.000
_reflns_number_gt 3392
_reflns_number_total 3452
_reflns_threshold_expression 'I > 2\s(I)'
_cod_data_source_file d1ce00245g2.cif
_cod_data_source_block 1
_cod_depositor_comments 'Adding full bibliography for 7242523--7242525.cif.'
_cod_original_cell_volume 973.73(5)
_cod_database_code 7242523
_shelx_shelxl_version_number 2014/7
_shelx_space_group_comment
;
The symmetry employed for this shelxl refinement is uniquely defined
by the following loop, which should always be used as a source of
symmetry information in preference to the above space-group names.
They are only intended as comments.
;
_shelx_estimated_absorpt_t_min 0.443
_shelx_estimated_absorpt_t_max 0.672

loop_
_space_group_symop_operation_xyz
'x, y, z'
'-x, -y, -z'

loop_
_atom_site_label
_atom_site_type_symbol
_atom_site_fract_x
_atom_site_fract_y
_atom_site_fract_z
_atom_site_U_iso_or_equiv
_atom_site_adp_type
_atom_site_occupancy
_atom_site_site_symmetry_order
_atom_site_calc_flag
_atom_site_refinement_flags_posn
_atom_site_refinement_flags_adp
_atom_site_refinement_flags_occupancy
_atom_site_disorder_assembly
_atom_site_disorder_group
Zn1 Zn 1.22135(3) 0.95964(2) 1.02579(2) 0.01401(10) Uani 1 1 d . . . . .
O1 O 1.01412(16) 0.78795(14) 0.96359(14) 0.0212(3) Uani 1 1 d . . . . .
O2 O 0.83471(16) 0.88823(14) 0.87691(13) 0.0177(3) Uani 1 1 d . . . . .
O3 O -0.51575(17) 0.07173(15) 0.14698(13) 0.0203(3) Uani 1 1 d . . . . .
O4 O -0.65563(17) -0.08419(16) 0.20985(14) 0.0245(3) Uani 1 1 d . . . . .
O5 O 1.2864(2) 0.82190(17) 0.92353(15) 0.0215(3) Uani 1 1 d . . . . .
H5W2 H 1.220(4) 0.755(3) 0.872(3) 0.035(8) Uiso 1 1 d . . . . .
H5W1 H 1.353(4) 0.855(3) 0.899(3) 0.034(8) Uiso 1 1 d . . . . .
O6 O 0.0857(3) 0.5780(3) 0.7335(3) 0.0723(8) Uani 1 1 d . . . . .
C1 C 0.8709(2) 0.7849(2) 0.90964(17) 0.0156(4) Uani 1 1 d . . . . .
C2 C 0.7348(2) 0.6474(2) 0.88191(18) 0.0151(4) Uani 1 1 d . . . . .
C3 C 0.7650(2) 0.5378(2) 0.9330(2) 0.0194(4) Uani 1 1 d . . . . .
C4 C 0.5736(2) 0.6318(2) 0.80814(19) 0.0172(4) Uani 1 1 d . . . . .
C5 C 0.6377(2) 0.4157(2) 0.9130(2) 0.0199(4) Uani 1 1 d . . . . .
C6 C 0.4462(2) 0.5108(2) 0.78813(18) 0.0171(4) Uani 1 1 d . . . . .
C7 C 0.4761(2) 0.4013(2) 0.84072(17) 0.0147(4) Uani 1 1 d . . . . .
C8 C 0.3362(2) 0.2741(2) 0.81930(18) 0.0148(4) Uani 1 1 d . . . . .
C9 C 0.3468(2) 0.1909(2) 0.90415(18) 0.0148(4) Uani 1 1 d . . . . .
C10 C 0.0749(2) 0.0560(2) 0.78489(18) 0.0170(4) Uani 1 1 d . . . . .
H10 H -0.0183 -0.0175 0.7715 0.020 Uiso 1 1 calc R U . . .
C11 C 0.0648(2) 0.1348(2) 0.69726(18) 0.0155(4) Uani 1 1 d . . . . .
C12 C -0.0889(2) 0.1012(2) 0.57899(18) 0.0162(4) Uani 1 1 d . . . . .
C13 C -0.0921(3) 0.1839(3) 0.4961(2) 0.0321(6) Uani 1 1 d . . . . .
C14 C -0.2314(3) -0.0100(3) 0.5483(3) 0.0422(7) Uani 1 1 d . . . . .
C15 C -0.3704(3) -0.0389(3) 0.4359(3) 0.0433(7) Uani 1 1 d . . . . .
C16 C -0.2310(3) 0.1545(3) 0.3838(2) 0.0313(5) Uani 1 1 d . . . . .
C17 C -0.3718(2) 0.0404(2) 0.35127(18) 0.0177(4) Uani 1 1 d . . . . .
C18 C -0.5238(2) 0.0058(2) 0.22937(19) 0.0184(4) Uani 1 1 d . . . . .
C19 C -0.2085(5) 0.6012(5) 0.5932(4) 0.0758(11) Uani 1 1 d . . . . .
H19A H -0.3225 0.5820 0.5452 0.114 Uiso 1 1 calc R U . . .
H19B H -0.1596 0.6870 0.6640 0.114 Uiso 1 1 calc R U . . .
H19C H -0.1572 0.6140 0.5383 0.114 Uiso 1 1 calc R U . . .
C20 C -0.0407(4) 0.4833(3) 0.7109(4) 0.0573(9) Uani 1 1 d . . . . .
C22 C -0.3319(4) 0.3579(4) 0.6125(4) 0.0645(11) Uani 1 1 d . . . . .
N1 N 0.19494(19) 0.24501(17) 0.71617(15) 0.0160(3) Uani 1 1 d . . . . .
N2 N 0.21553(19) 0.08358(17) 0.88785(15) 0.0149(3) Uani 1 1 d . . . . .
N3 N -0.1876(3) 0.4799(2) 0.6421(2) 0.0479(6) Uani 1 1 d . . . . .
H3 H 0.877(3) 0.548(3) 0.984(2) 0.023(6) Uiso 1 1 d . . . . .
H6 H 0.339(3) 0.506(2) 0.743(2) 0.020(6) Uiso 1 1 d . . . . .
H9 H 0.445(3) 0.210(2) 0.978(2) 0.016(5) Uiso 1 1 d . . . . .
H13 H -0.003(4) 0.257(3) 0.519(3) 0.051(9) Uiso 1 1 d . . . . .
H4 H 0.550(3) 0.703(3) 0.774(2) 0.027(6) Uiso 1 1 d . . . . .
H5 H 0.660(3) 0.339(3) 0.945(2) 0.025(6) Uiso 1 1 d . . . . .
H22C H -0.408(5) 0.391(4) 0.636(4) 0.071(11) Uiso 1 1 d . . . . .
H20 H -0.045(5) 0.390(4) 0.748(4) 0.075(12) Uiso 1 1 d . . . . .
H15 H -0.463(5) -0.116(4) 0.410(4) 0.077(12) Uiso 1 1 d . . . . .
H16 H -0.229(4) 0.218(3) 0.331(3) 0.053(9) Uiso 1 1 d . . . . .
H14 H -0.235(4) -0.065(4) 0.604(4) 0.073(11) Uiso 1 1 d . . . . .
H22B H -0.388(4) 0.324(4) 0.522(4) 0.058(10) Uiso 1 1 d . . . . .
H22A H -0.288(6) 0.289(5) 0.670(5) 0.115(18) Uiso 1 1 d . . . . .

loop_
_atom_site_aniso_label
_atom_site_aniso_U_11
_atom_site_aniso_U_22
_atom_site_aniso_U_33
_atom_site_aniso_U_23
_atom_site_aniso_U_13
_atom_site_aniso_U_12
Zn1 0.00848(15) 0.01420(15) 0.01426(15) 0.00700(10) 0.00148(11) 0.00091(11)
O1 0.0104(7) 0.0170(7) 0.0282(8) 0.0072(6) 0.0044(6) 0.0001(5)
O2 0.0171(7) 0.0149(7) 0.0203(7) 0.0082(5) 0.0087(6) 0.0031(6)
O3 0.0157(7) 0.0252(7) 0.0153(7) 0.0081(6) 0.0018(6) 0.0075(6)
O4 0.0131(7) 0.0272(8) 0.0216(7) 0.0080(6) -0.0002(6) 0.0027(6)
O5 0.0182(8) 0.0202(8) 0.0219(8) 0.0064(7) 0.0079(7) 0.0029(7)
O6 0.0416(13) 0.0529(13) 0.0842(17) -0.0265(12) 0.0290(13) -0.0122(11)
C1 0.0129(9) 0.0160(9) 0.0140(9) 0.0036(7) 0.0057(8) 0.0008(8)
C2 0.0125(9) 0.0139(9) 0.0151(9) 0.0035(7) 0.0058(8) 0.0006(8)
C3 0.0101(10) 0.0199(10) 0.0222(10) 0.0081(8) 0.0029(8) 0.0028(8)
C4 0.0145(10) 0.0151(9) 0.0188(9) 0.0077(8) 0.0047(8) 0.0036(8)
C5 0.0149(10) 0.0177(10) 0.0239(10) 0.0115(8) 0.0054(8) 0.0038(8)
C6 0.0110(10) 0.0177(10) 0.0173(9) 0.0063(8) 0.0025(8) 0.0031(8)
C7 0.0121(9) 0.0140(9) 0.0124(8) 0.0036(7) 0.0037(7) 0.0001(7)
C8 0.0116(9) 0.0150(9) 0.0140(9) 0.0040(7) 0.0041(8) 0.0025(8)
C9 0.0112(9) 0.0149(9) 0.0145(9) 0.0060(7) 0.0032(8) 0.0024(7)
C10 0.0116(9) 0.0170(9) 0.0163(9) 0.0070(8) 0.0034(8) 0.0000(8)
C11 0.0128(9) 0.0164(9) 0.0143(9) 0.0054(7) 0.0049(8) 0.0026(8)
C12 0.0123(9) 0.0170(9) 0.0140(9) 0.0049(7) 0.0026(8) 0.0028(8)
C13 0.0158(11) 0.0400(13) 0.0220(11) 0.0180(10) 0.0000(9) -0.0079(10)
C14 0.0199(12) 0.0427(15) 0.0390(14) 0.0328(12) -0.0057(11) -0.0067(11)
C15 0.0154(12) 0.0407(14) 0.0429(15) 0.0284(12) -0.0074(11) -0.0113(11)
C16 0.0207(11) 0.0405(13) 0.0196(11) 0.0182(10) 0.0018(9) -0.0013(10)
C17 0.0139(10) 0.0188(10) 0.0154(9) 0.0047(8) 0.0024(8) 0.0054(8)
C18 0.0137(10) 0.0194(10) 0.0167(9) 0.0031(8) 0.0020(8) 0.0070(8)
C19 0.077(3) 0.089(3) 0.063(2) 0.033(2) 0.041(2) 0.013(2)
C20 0.0440(19) 0.0390(16) 0.071(2) -0.0102(15) 0.0283(17) 0.0003(14)
C22 0.0428(19) 0.0477(19) 0.077(3) -0.0154(18) 0.0357(19) -0.0142(15)
N1 0.0119(8) 0.0155(8) 0.0146(8) 0.0056(6) 0.0027(7) 0.0008(7)
N2 0.0124(8) 0.0153(8) 0.0134(7) 0.0051(6) 0.0039(7) 0.0023(6)
N3 0.0408(14) 0.0358(12) 0.0512(14) -0.0056(10) 0.0274(12) -0.0078(10)

loop_
_atom_type_symbol
_atom_type_description
_atom_type_scat_dispersion_real
_atom_type_scat_dispersion_imag
_atom_type_scat_source
C C 0.0181 0.0091 'International Tables Vol C Tables 4.2.6.8 and 6.1.1.4'
H H 0.0000 0.0000 'International Tables Vol C Tables 4.2.6.8 and 6.1.1.4'
N N 0.0311 0.0180 'International Tables Vol C Tables 4.2.6.8 and 6.1.1.4'
O O 0.0492 0.0322 'International Tables Vol C Tables 4.2.6.8 and 6.1.1.4'
Zn Zn -1.5491 0.6778 'International Tables Vol C Tables 4.2.6.8 and 6.1.1.4'

loop_
_geom_angle_atom_site_label_1
_geom_angle_atom_site_label_2
_geom_angle_atom_site_label_3
_geom_angle
_geom_angle_site_symmetry_1
_geom_angle_site_symmetry_3
_geom_angle_publ_flag
O1 Zn1 O5 84.99(6) . . ?
O1 Zn1 O2 98.82(6) . 2_777 ?
O5 Zn1 O2 175.12(6) . 2_777 ?
O1 Zn1 O3 150.81(5) . 1_766 ?
O5 Zn1 O3 85.02(6) . 1_766 ?
O2 Zn1 O3 92.98(5) 2_777 1_766 ?
O1 Zn1 N2 113.70(6) . 1_665 ?
O5 Zn1 N2 87.50(6) . 1_665 ?
O2 Zn1 N2 88.17(5) 2_777 1_665 ?
O3 Zn1 N2 93.17(6) 1_766 1_665 ?
O1 Zn1 O4 93.79(6) . 1_766 ?
O5 Zn1 O4 94.09(6) . 1_766 ?
O2 Zn1 O4 88.72(5) 2_777 1_766 ?
O3 Zn1 O4 59.71(5) 1_766 1_766 ?
N2 Zn1 O4 152.49(6) 1_665 1_766 ?
O1 Zn1 C18 122.53(6) . 1_766 ?
O5 Zn1 C18 90.00(6) . 1_766 ?
O2 Zn1 C18 90.49(6) 2_777 1_766 ?
O3 Zn1 C18 30.24(6) 1_766 1_766 ?
N2 Zn1 C18 123.24(6) 1_665 1_766 ?
O4 Zn1 C18 29.48(6) 1_766 1_766 ?
C1 O1 Zn1 126.63(13) . . ?
C1 O2 Zn1 128.49(12) . 2_777 ?
C18 O3 Zn1 89.90(11) . 1_344 ?
C18 O4 Zn1 89.59(12) . 1_344 ?
Zn1 O5 H5W2 118(2) . . ?
Zn1 O5 H5W1 120(2) . . ?
H5W2 O5 H5W1 109(3) . . ?
O1 C1 O2 124.32(17) . . ?
O1 C1 C2 117.23(17) . . ?
O2 C1 C2 118.45(17) . . ?
C3 C2 C4 118.79(17) . . ?
C3 C2 C1 121.62(17) . . ?
C4 C2 C1 119.51(17) . . ?
C2 C3 C5 120.86(18) . . ?
C2 C3 H3 119.3(14) . . ?
C5 C3 H3 119.8(14) . . ?
C6 C4 C2 120.71(18) . . ?
C6 C4 H4 118.6(16) . . ?
C2 C4 H4 120.7(16) . . ?
C3 C5 C7 120.25(18) . . ?
C3 C5 H5 119.9(15) . . ?
C7 C5 H5 119.8(15) . . ?
C4 C6 C7 120.65(18) . . ?
C4 C6 H6 119.2(15) . . ?
C7 C6 H6 120.1(15) . . ?
C5 C7 C6 118.72(18) . . ?
C5 C7 C8 122.11(17) . . ?
C6 C7 C8 119.17(17) . . ?
N1 C8 C9 120.67(17) . . ?
N1 C8 C7 116.67(16) . . ?
C9 C8 C7 122.62(17) . . ?
N2 C9 C8 121.33(17) . . ?
N2 C9 H9 116.6(14) . . ?
C8 C9 H9 122.0(14) . . ?
N2 C10 C11 121.51(17) . . ?
N2 C10 H10 119.2 . . ?
C11 C10 H10 119.2 . . ?
N1 C11 C10 120.87(17) . . ?
N1 C11 C12 116.90(16) . . ?
C10 C11 C12 122.23(17) . . ?
C13 C12 C14 117.75(19) . . ?
C13 C12 C11 119.71(18) . . ?
C14 C12 C11 122.54(18) . . ?
C12 C13 C16 121.6(2) . . ?
C12 C13 H13 117(2) . . ?
C16 C13 H13 122(2) . . ?
C15 C14 C12 120.4(2) . . ?
C15 C14 H14 119(2) . . ?
C12 C14 H14 120(2) . . ?
C14 C15 C17 121.7(2) . . ?
C14 C15 H15 123(2) . . ?
C17 C15 H15 116(2) . . ?
C17 C16 C13 120.4(2) . . ?
C17 C16 H16 121(2) . . ?
C13 C16 H16 119(2) . . ?
C16 C17 C15 117.97(19) . . ?
C16 C17 C18 121.39(18) . . ?
C15 C17 C18 120.62(19) . . ?
O4 C18 O3 120.78(18) . . ?
O4 C18 C17 120.55(18) . . ?
O3 C18 C17 118.67(18) . . ?
O4 C18 Zn1 60.93(10) . 1_344 ?
O3 C18 Zn1 59.86(10) . 1_344 ?
C17 C18 Zn1 177.36(14) . 1_344 ?
N3 C19 H19A 109.5 . . ?
N3 C19 H19B 109.5 . . ?
H19A C19 H19B 109.5 . . ?
N3 C19 H19C 109.5 . . ?
H19A C19 H19C 109.5 . . ?
H19B C19 H19C 109.5 . . ?
O6 C20 N3 125.2(4) . . ?
O6 C20 H20 124(2) . . ?
N3 C20 H20 111(2) . . ?
N3 C22 H22C 110(2) . . ?
N3 C22 H22B 105(2) . . ?
H22C C22 H22B 103(3) . . ?
N3 C22 H22A 106(3) . . ?
H22C C22 H22A 111(3) . . ?
H22B C22 H22A 121(3) . . ?
C11 N1 C8 118.10(16) . . ?
C10 N2 C9 117.43(16) . . ?
C10 N2 Zn1 119.64(12) . 1_445 ?
C9 N2 Zn1 122.88(12) . 1_445 ?
C20 N3 C22 121.5(3) . . ?
C20 N3 C19 119.9(3) . . ?
C22 N3 C19 118.6(3) . . ?

loop_
_geom_bond_atom_site_label_1
_geom_bond_atom_site_label_2
_geom_bond_distance
_geom_bond_site_symmetry_2
_geom_bond_publ_flag
Zn1 O1 2.0191(14) . ?
Zn1 O5 2.0893(16) . ?
Zn1 O2 2.0972(13) 2_777 ?
Zn1 O3 2.1927(14) 1_766 ?
Zn1 N2 2.1994(15) 1_665 ?
Zn1 O4 2.2162(14) 1_766 ?
Zn1 C18 2.5354(19) 1_766 ?
O1 C1 1.259(2) . ?
O2 C1 1.261(2) . ?
O2 Zn1 2.0972(13) 2_777 ?
O3 C18 1.277(2) . ?
O3 Zn1 2.1926(14) 1_344 ?
O4 C18 1.248(3) . ?
O4 Zn1 2.2162(14) 1_344 ?
O5 H5W2 0.76(3) . ?
O5 H5W1 0.81(3) . ?
O6 C20 1.220(4) . ?
C1 C2 1.508(3) . ?
C2 C3 1.390(3) . ?
C2 C4 1.397(3) . ?
C3 C5 1.389(3) . ?
C3 H3 0.98(3) . ?
C4 C6 1.382(3) . ?
C4 H4 0.91(3) . ?
C5 C7 1.401(3) . ?
C5 H5 0.95(3) . ?
C6 C7 1.397(3) . ?
C6 H6 0.94(3) . ?
C7 C8 1.485(3) . ?
C8 N1 1.338(2) . ?
C8 C9 1.399(3) . ?
C9 N2 1.340(2) . ?
C9 H9 0.95(2) . ?
C10 N2 1.337(2) . ?
C10 C11 1.393(3) . ?
C10 H10 0.9300 . ?
C11 N1 1.338(2) . ?
C11 C12 1.488(3) . ?
C12 C13 1.381(3) . ?
C12 C14 1.381(3) . ?
C13 C16 1.381(3) . ?
C13 H13 0.87(3) . ?
C14 C15 1.383(3) . ?
C14 H14 0.93(4) . ?
C15 C17 1.375(3) . ?
C15 H15 0.91(4) . ?
C16 C17 1.380(3) . ?
C16 H16 0.96(3) . ?
C17 C18 1.501(3) . ?
C18 Zn1 2.5354(19) 1_344 ?
C19 N3 1.467(5) . ?
C19 H19A 0.9600 . ?
C19 H19B 0.9600 . ?
C19 H19C 0.9600 . ?
C20 N3 1.313(4) . ?
C20 H20 1.10(4) . ?
C22 N3 1.453(4) . ?
C22 H22C 1.00(4) . ?
C22 H22B 0.94(4) . ?
C22 H22A 1.10(5) . ?
N2 Zn1 2.1995(15) 1_445 ?
